data_1533905
loop_
_publ_author_name
'Orishchin, S.V.'
'Kuz'ma, Yu.B.'
'Guerin, P.'
'Zhak, O.V.'
'Deputier, S.'

_publ_section_title
;
 Structure of Mo2.0-x Ni1.0+x P (x=0.2) and some crystal-chemical features
 of ternary phases in the Mo - Ni - P system
;
_journal_name_full 'Neorganicheskie Materialy'
_journal_page_first 1415
_journal_page_last 1422
_journal_volume 38
_journal_year 2002
_chemical_formula_sum 'Mo1.812 Ni1.188 P'
_space_group_IT_number 8
_symmetry_space_group_name_Hall 'I -2y'
_symmetry_space_group_name_H-M 'I 1 m 1'
_cell_angle_alpha 90
_cell_angle_beta 91.538
_cell_angle_gamma 90
_cell_formula_units_Z 8
_cell_length_a 10.4036
_cell_length_b 8.4055
_cell_length_c 4.7357
_cell_volume 413.976
_citation_journal_id_ASTM NMATEI
_cod_data_source_file Orishchin_NMATEI_2002_566.cif
_cod_data_source_block Mo1.812Ni1.188P1
_cod_original_cell_volume 413.9758
_cod_original_sg_symbol_Hall 'C -2y (x,y,-x+z)'
_cod_original_formula_sum 'Mo1.812 Ni1.188 P1'
_cod_database_code 1533905

loop_
_symmetry_equiv_pos_as_xyz
x,y,z
x,-y,z
x+1/2,y+1/2,z+1/2
x+1/2,-y+1/2,z+1/2

loop_
_atom_site_label
_atom_site_type_symbol
_atom_site_fract_x
_atom_site_fract_y
_atom_site_fract_z
_atom_site_occupancy
_atom_site_U_iso_or_equiv
Mo6 Mo 0.7479 0.2615 0.747 0.7 0.0
Ni3 Ni 0.6519 0.1419 0.251 1 0.0
P3 P 0.496 0.2269 0.981 1 0.0
Ni4 Ni 0.3255 0.1603 0.773 1 0.0
Mo4 Mo 0.429 0 0.291 1 0.0
Mo3 Mo 0.8646 0 0.493 1 0.0
Mo5 Mo 0 0.167 0 1 0.0
P2 P 0.822 0 0.001 1 0.0
Mo2 Mo 0.122 0 0.509 0.85 0.0
Mo1 Mo 0.5811 0 0.736 1 0.0
P1 P 0.224 0 0.015 1 0.0
Ni1 Ni 0.122 0 0.509 0.15 0.0
Ni2 Ni 0.7479 0.2615 0.747 0.3 0.0
